data_7231558
loop_
_publ_author_name
'Ohno, Takuro'
'Nakabayashi, Koji'
'Imoto, Kenta'
'Komine, Masaya'
'Chorazy, Szymon'
'Ohkoshi, Shin-ichi'

_publ_section_title
;
 Chiral cyanido-bridged Mn--Nb magnets including halogen-bonds
;
_journal_name_full CrystEngComm
_journal_paper_doi 10.1039/C8CE01353E
_journal_year 2018
_chemical_formula_sum 'C48 H32 I8 Mn2 N16 Nb'
_chemical_formula_weight 2050.88
_space_group_crystal_system tetragonal
_space_group_IT_number 80
_space_group_name_Hall 'I 4bw'
_space_group_name_H-M_alt 'I 41'
_symmetry_space_group_name_Hall 'I 4bw'
_symmetry_space_group_name_H-M 'I 41'
_atom_sites_solution_hydrogens geom
_audit_creation_method SHELXL-2014/7
_audit_update_record
;
2018-07-07 deposited with the CCDC.
2018-09-24 downloaded from the CCDC.
;
_cell_angle_alpha 90
_cell_angle_beta 90
_cell_angle_gamma 90
_cell_formula_units_Z 4
_cell_length_a 20.8811(9)
_cell_length_b 20.8811(9)
_cell_length_c 14.2190(4)
_cell_measurement_reflns_used 43344
_cell_measurement_temperature 295(2)
_cell_measurement_theta_max 27.47
_cell_measurement_theta_min 3.09
_cell_volume 6199.8(4)
_computing_structure_refinement 'SHELXL-2014/7 (Sheldrick, 2014)'
_diffrn_ambient_temperature 295(2)
_diffrn_detector_area_resol_mean 10.000
_diffrn_measured_fraction_theta_full 0.998
_diffrn_measured_fraction_theta_max 0.998
_diffrn_measurement_device_type 'Rigaku R-AXIS RAPID'
_diffrn_measurement_method \w
_diffrn_radiation_type MoK\a
_diffrn_radiation_wavelength 0.71073
_diffrn_reflns_av_R_equivalents 0.0421
_diffrn_reflns_av_unetI/netI 0.0377
_diffrn_reflns_Laue_measured_fraction_full 0.998
_diffrn_reflns_Laue_measured_fraction_max 0.998
_diffrn_reflns_limit_h_max 25
_diffrn_reflns_limit_h_min -27
_diffrn_reflns_limit_k_max 27
_diffrn_reflns_limit_k_min -26
_diffrn_reflns_limit_l_max 18
_diffrn_reflns_limit_l_min -18
_diffrn_reflns_number 47965
_diffrn_reflns_point_group_measured_fraction_full 0.998
_diffrn_reflns_point_group_measured_fraction_max 0.999
_diffrn_reflns_theta_full 25.242
_diffrn_reflns_theta_max 27.471
_diffrn_reflns_theta_min 3.085
_exptl_absorpt_coefficient_mu 4.613
_exptl_absorpt_correction_T_max 0.158
_exptl_absorpt_correction_T_min 0.155
_exptl_absorpt_correction_type numerical
_exptl_absorpt_process_details 'NUMABS (Rigaku, 1999)'
_exptl_crystal_colour yellow
_exptl_crystal_density_diffrn 2.197
_exptl_crystal_description block
_exptl_crystal_F_000 3788
_exptl_crystal_preparation 'Magnetic properties'
_exptl_crystal_size_max 0.230
_exptl_crystal_size_mid 0.200
_exptl_crystal_size_min 0.200
_refine_diff_density_max 2.008
_refine_diff_density_min -1.416
_refine_diff_density_rms 0.146
_refine_ls_abs_structure_details
;
 Twinning involves inversion, so Flack parameter cannot be determined
;
_refine_ls_extinction_method none
_refine_ls_goodness_of_fit_ref 1.087
_refine_ls_hydrogen_treatment constr
_refine_ls_matrix_type full
_refine_ls_number_parameters 342
_refine_ls_number_reflns 6964
_refine_ls_number_restraints 5
_refine_ls_restrained_S_all 1.088
_refine_ls_R_factor_all 0.0456
_refine_ls_R_factor_gt 0.0445
_refine_ls_shift/su_max 0.000
_refine_ls_shift/su_mean 0.000
_refine_ls_structure_factor_coef Fsqd
_refine_ls_weighting_details 'w=1/[\s^2^(Fo^2^)+(0.0625P)^2^+29.9208P] where P=(Fo^2^+2Fc^2^)/3'
_refine_ls_weighting_scheme calc
_refine_ls_wR_factor_gt 0.1094
_refine_ls_wR_factor_ref 0.1099
_reflns_Friedel_coverage 0.923
_reflns_Friedel_fraction_full 0.999
_reflns_Friedel_fraction_max 0.999
_reflns_number_gt 6834
_reflns_number_total 6964
_reflns_threshold_expression 'I > 2\s(I)'
_cod_data_source_file c8ce01353e2.cif
_cod_data_source_block 1_minus_RT
_cod_original_cell_volume 6199.8(6)
_cod_database_code 7231558
_shelx_shelxl_version_number 2014/7
_shelx_space_group_comment
;
The symmetry employed for this shelxl refinement is uniquely defined
by the following loop, which should always be used as a source of
symmetry information in preference to the above space-group names.
They are only intended as comments.
;
_shelx_estimated_absorpt_t_min 0.417
_shelx_estimated_absorpt_t_max 0.459

loop_
_space_group_symop_operation_xyz
'x, y, z'
'-x, -y, z'
'-y, x+1/2, z+1/4'
'y, -x+1/2, z+1/4'
'x+1/2, y+1/2, z+1/2'
'-x+1/2, -y+1/2, z+1/2'
'-y+1/2, x+1, z+3/4'
'y+1/2, -x+1, z+3/4'

loop_
_atom_site_label
_atom_site_type_symbol
_atom_site_fract_x
_atom_site_fract_y
_atom_site_fract_z
_atom_site_U_iso_or_equiv
_atom_site_adp_type
_atom_site_occupancy
_atom_site_site_symmetry_order
_atom_site_calc_flag
_atom_site_refinement_flags_posn
_atom_site_refinement_flags_adp
_atom_site_refinement_flags_occupancy
Nb1 Nb 0.5000 0.0000 0.93074(14) 0.01119(19) Uani 1 2 d S T P
C1 C 0.6005(10) -0.0192(7) 0.9757(12) 0.035(4) Uani 1 1 d . . .
C2 C 0.4856(6) 0.1018(5) 0.8799(9) 0.014(3) Uani 1 1 d . . .
C3 C 0.5158(8) 0.0650(7) 1.0588(12) 0.029(4) Uani 1 1 d . . .
C4 C 0.5638(8) 0.0112(8) 0.8047(11) 0.032(4) Uani 1 1 d . U .
N1 N 0.6521(5) -0.0250(6) 1.0068(11) 0.031(3) Uani 1 1 d . . .
N2 N 0.4783(7) 0.1518(7) 0.8593(9) 0.037(4) Uani 1 1 d . . .
N3 N 0.5252(9) 0.0963(7) 1.1234(11) 0.044(4) Uani 1 1 d . . .
N4 N 0.5994(8) 0.0192(9) 0.7452(11) 0.049(5) Uani 1 1 d . U .
Mn1 Mn 0.74933(13) -0.02117(8) 1.0570(2) 0.0227(3) Uani 1 1 d . . .
N11 N 0.7846(7) -0.0138(6) 0.9026(10) 0.030(3) Uani 1 1 d . U .
C12 C 0.8496(9) -0.0235(9) 0.8768(15) 0.039(4) Uani 1 1 d . . .
H12 H 0.8773 -0.0392 0.9224 0.047 Uiso 1 1 calc R U .
C13 C 0.8730(10) -0.0120(11) 0.7943(17) 0.053(6) Uani 1 1 d . U .
H13 H 0.9168 -0.0136 0.7830 0.064 Uiso 1 1 calc R U .
C14 C 0.8277(10) 0.0037(9) 0.7201(10) 0.040(4) Uani 1 1 d . U .
C15 C 0.7701(7) 0.0139(9) 0.7391(11) 0.036(4) Uani 1 1 d . U .
H15 H 0.7416 0.0270 0.6926 0.044 Uiso 1 1 calc R U .
C16 C 0.7481(9) 0.0046(13) 0.8387(10) 0.045(4) Uani 1 1 d . U .
H16 H 0.7054 0.0129 0.8532 0.054 Uiso 1 1 calc R U .
I17 I 0.86151(6) 0.01340(6) 0.58103(6) 0.0428(3) Uani 1 1 d . . .
N21 N 0.7083(6) -0.0170(7) 1.2082(9) 0.030(3) Uani 1 1 d . . .
C22 C 0.7513(7) 0.0011(11) 1.2811(15) 0.040(4) Uani 1 1 d . . .
H22 H 0.7943 0.0057 1.2657 0.048 Uiso 1 1 calc R U .
C23 C 0.7352(10) 0.0114(13) 1.3645(15) 0.057(7) Uani 1 1 d . . .
H23 H 0.7652 0.0225 1.4099 0.069 Uiso 1 1 calc R U .
C24 C 0.6661(7) 0.0049(12) 1.3882(15) 0.048(5) Uani 1 1 d . . .
C25 C 0.6262(8) -0.0110(12) 1.3263(15) 0.051(6) Uani 1 1 d . . .
H25 H 0.5834 -0.0170 1.3419 0.061 Uiso 1 1 calc R U .
C26 C 0.6482(10) -0.0203(11) 1.2274(13) 0.048(6) Uani 1 1 d . . .
H26 H 0.6187 -0.0284 1.1800 0.057 Uiso 1 1 calc R U .
I27 I 0.63612(6) 0.02454(6) 1.52764(6) 0.0426(3) Uani 1 1 d . . .
N31 N 0.7569(7) -0.1314(7) 1.0538(14) 0.038(3) Uani 1 1 d . . .
C32 C 0.8095(11) -0.1631(9) 1.0568(16) 0.051(5) Uani 1 1 d . . .
H32 H 0.8479 -0.1406 1.0550 0.062 Uiso 1 1 calc R U .
C33 C 0.812(2) -0.2294(11) 1.063(2) 0.107(14) Uani 1 1 d . . .
H33 H 0.8514 -0.2488 1.0706 0.128 Uiso 1 1 calc R U .
C34 C 0.7619(15) -0.2657(9) 1.0583(18) 0.069(8) Uani 1 1 d . . .
C35 C 0.7003(13) -0.2335(10) 1.0538(14) 0.058(6) Uani 1 1 d . . .
H35 H 0.6616 -0.2555 1.0524 0.070 Uiso 1 1 calc R U .
C36 C 0.7042(11) -0.1683(11) 1.0516(14) 0.051(5) Uani 1 1 d . . .
H36 H 0.6653 -0.1466 1.0482 0.062 Uiso 1 1 calc R U .
I37 I 0.76853(19) -0.36444(7) 1.0493(2) 0.1345(15) Uani 1 1 d . . .
N41 N 0.7463(10) 0.0900(5) 1.0564(15) 0.042(3) Uani 1 1 d . . .
I47 I 0.72022(14) 0.32080(7) 1.07408(16) 0.1033(8) Uani 1 1 d . . .
C46 C 0.6852(12) 0.1200(10) 1.066(2) 0.063(7) Uani 1 1 d . . .
H46 H 0.6480 0.0956 1.0689 0.076 Uiso 1 1 calc R U .
C42 C 0.7937(11) 0.1229(8) 1.0515(17) 0.054(5) Uani 1 1 d . . .
H42 H 0.8333 0.1040 1.0405 0.064 Uiso 1 1 calc R U .
C44 C 0.7305(12) 0.2237(11) 1.0659(17) 0.065(6) Uani 1 1 d . . .
C43 C 0.7888(14) 0.1940(12) 1.063(2) 0.076(8) Uani 1 1 d . . .
H43 H 0.8259 0.2183 1.0685 0.091 Uiso 1 1 calc R U .
C45 C 0.6825(13) 0.1843(11) 1.0692(16) 0.071(7) Uani 1 1 d . . .
H45 H 0.6420 0.2024 1.0746 0.085 Uiso 1 1 calc R U .

loop_
_atom_site_aniso_label
_atom_site_aniso_U_11
_atom_site_aniso_U_22
_atom_site_aniso_U_33
_atom_site_aniso_U_23
_atom_site_aniso_U_13
_atom_site_aniso_U_12
Nb1 0.0110(7) 0.0102(7) 0.0124(4) 0.000 0.000 0.0017(3)
C1 0.060(11) 0.027(8) 0.017(7) 0.003(5) -0.013(7) 0.000(6)
C2 0.027(7) 0.003(5) 0.012(6) -0.001(4) 0.009(4) 0.001(4)
C3 0.049(10) 0.013(6) 0.026(8) -0.004(5) 0.003(6) 0.013(5)
C4 0.046(9) 0.029(8) 0.022(8) 0.016(6) -0.003(6) 0.010(6)
N1 0.011(5) 0.025(6) 0.057(9) 0.010(5) -0.017(6) -0.005(4)
N2 0.062(10) 0.041(8) 0.008(5) 0.003(5) 0.014(5) 0.009(6)
N3 0.083(12) 0.019(6) 0.030(8) -0.010(5) -0.014(7) 0.004(6)
N4 0.051(9) 0.076(13) 0.020(7) 0.006(6) 0.020(6) 0.021(8)
Mn1 0.0155(7) 0.0291(8) 0.0235(7) -0.0025(9) -0.0036(5) -0.0017(9)
N11 0.024(6) 0.027(7) 0.040(7) -0.003(5) -0.005(5) -0.002(4)
C12 0.031(9) 0.050(10) 0.036(10) 0.005(7) 0.009(7) -0.004(7)
C13 0.037(10) 0.071(15) 0.052(12) -0.009(10) -0.005(8) 0.004(8)
C14 0.066(12) 0.042(9) 0.011(6) 0.012(6) -0.010(6) -0.002(9)
C15 0.016(7) 0.077(13) 0.016(6) 0.000(7) -0.008(5) -0.018(7)
C16 0.044(9) 0.085(14) 0.005(5) 0.002(7) 0.000(5) -0.009(9)
I17 0.0425(6) 0.0578(7) 0.0281(5) 0.0045(5) 0.0093(5) 0.0050(5)
N21 0.015(5) 0.058(9) 0.018(5) -0.012(5) 0.006(4) -0.011(5)
C22 0.014(6) 0.044(9) 0.063(11) -0.013(9) -0.003(7) -0.007(6)
C23 0.041(10) 0.099(18) 0.031(9) -0.021(10) 0.014(7) -0.042(11)
C24 0.015(7) 0.072(13) 0.056(12) 0.016(10) 0.019(7) -0.003(8)
C25 0.026(8) 0.100(17) 0.027(8) -0.013(9) 0.016(7) -0.025(9)
C26 0.037(10) 0.088(16) 0.018(8) -0.002(7) 0.000(7) -0.022(9)
I27 0.0425(6) 0.0528(7) 0.0326(6) -0.0070(5) 0.0102(5) -0.0024(5)
N31 0.022(6) 0.050(7) 0.043(6) -0.017(7) 0.007(5) -0.008(6)
C32 0.062(12) 0.028(9) 0.064(13) -0.013(8) 0.015(10) 0.013(7)
C33 0.21(4) 0.030(12) 0.08(2) 0.010(12) -0.03(2) 0.052(18)
C34 0.13(2) 0.031(8) 0.051(10) -0.021(9) -0.039(13) 0.035(11)
C35 0.099(18) 0.035(10) 0.041(11) 0.009(8) -0.003(10) -0.007(10)
C36 0.060(12) 0.063(13) 0.031(9) -0.005(8) 0.000(8) -0.003(9)
I37 0.300(5) 0.0270(6) 0.0762(11) -0.0012(8) -0.0071(18) 0.0081(13)
N41 0.054(7) 0.016(5) 0.056(7) -0.001(8) -0.013(6) 0.005(6)
I47 0.195(2) 0.0352(7) 0.0799(12) -0.0036(7) -0.0169(14) 0.0037(9)
C46 0.065(13) 0.036(10) 0.089(16) -0.027(11) -0.021(12) 0.024(8)
C42 0.058(12) 0.026(8) 0.077(15) 0.003(8) -0.001(10) -0.016(8)
C44 0.083(17) 0.058(12) 0.055(12) -0.003(10) -0.028(13) -0.005(10)
C43 0.080(18) 0.070(15) 0.078(16) -0.009(13) 0.022(13) -0.041(13)
C45 0.097(17) 0.059(13) 0.058(12) -0.043(11) -0.008(12) 0.045(12)

loop_
_atom_type_symbol
_atom_type_description
_atom_type_scat_dispersion_real
_atom_type_scat_dispersion_imag
_atom_type_scat_source
C C 0.0033 0.0016 'International Tables Vol C Tables 4.2.6.8 and 6.1.1.4'
H H 0.0000 0.0000 'International Tables Vol C Tables 4.2.6.8 and 6.1.1.4'
N N 0.0061 0.0033 'International Tables Vol C Tables 4.2.6.8 and 6.1.1.4'
Mn Mn 0.3368 0.7283 'International Tables Vol C Tables 4.2.6.8 and 6.1.1.4'
Nb Nb -2.0727 0.6215 'International Tables Vol C Tables 4.2.6.8 and 6.1.1.4'
I I -0.4742 1.8119 'International Tables Vol C Tables 4.2.6.8 and 6.1.1.4'

loop_
_geom_angle_atom_site_label_1
_geom_angle_atom_site_label_2
_geom_angle_atom_site_label_3
_geom_angle
_geom_angle_site_symmetry_1
_geom_angle_site_symmetry_3
C1 Nb1 C1 146.7(9) 2_655 .
C1 Nb1 C4 71.9(6) 2_655 2_655
C1 Nb1 C4 140.2(6) . 2_655
C1 Nb1 C4 140.2(6) 2_655 .
C1 Nb1 C4 71.9(6) . .
C4 Nb1 C4 74.0(9) 2_655 .
C1 Nb1 C2 112.7(4) 2_655 2_655
C1 Nb1 C2 78.3(4) . 2_655
C4 Nb1 C2 74.1(5) 2_655 2_655
C4 Nb1 C2 76.4(5) . 2_655
C1 Nb1 C2 78.3(4) 2_655 .
C1 Nb1 C2 112.7(4) . .
C4 Nb1 C2 76.4(5) 2_655 .
C4 Nb1 C2 74.1(5) . .
C2 Nb1 C2 142.8(6) 2_655 .
C1 Nb1 C3 75.1(6) 2_655 2_655
C1 Nb1 C3 78.5(6) . 2_655
C4 Nb1 C3 119.1(5) 2_655 2_655
C4 Nb1 C3 141.3(4) . 2_655
C2 Nb1 C3 73.6(5) 2_655 2_655
C2 Nb1 C3 142.1(5) . 2_655
C1 Nb1 C3 78.5(6) 2_655 .
C1 Nb1 C3 75.1(6) . .
C4 Nb1 C3 141.3(4) 2_655 .
C4 Nb1 C3 119.1(5) . .
C2 Nb1 C3 142.1(5) 2_655 .
C2 Nb1 C3 73.6(5) . .
C3 Nb1 C3 75.0(8) 2_655 .
N1 C1 Nb1 173.1(15) . .
N2 C2 Nb1 177.0(11) . .
N3 C3 Nb1 178.0(15) . .
N4 C4 Nb1 174.7(17) . .
C1 N1 Mn1 171.5(12) . .
C2 N2 Mn1 170.8(12) . 8_554
N1 Mn1 N2 177.6(4) . 3_645
N1 Mn1 N31 91.2(5) . .
N2 Mn1 N31 86.4(6) 3_645 .
N1 Mn1 N21 87.8(5) . .
N2 Mn1 N21 91.9(5) 3_645 .
N31 Mn1 N21 94.6(6) . .
N1 Mn1 N11 89.3(5) . .
N2 Mn1 N11 91.3(5) 3_645 .
N31 Mn1 N11 91.4(6) . .
N21 Mn1 N11 173.3(5) . .
N1 Mn1 N41 90.6(6) . .
N2 Mn1 N41 91.8(6) 3_645 .
N31 Mn1 N41 177.2(7) . .
N21 Mn1 N41 87.5(7) . .
N11 Mn1 N41 86.5(7) . .
C16 N11 C12 116.0(16) . .
C16 N11 Mn1 121.1(12) . .
C12 N11 Mn1 122.6(12) . .
C13 C12 N11 125(2) . .
C13 C12 H12 117.6 . .
N11 C12 H12 117.6 . .
C12 C13 C14 117.1(19) . .
C12 C13 H13 121.5 . .
C14 C13 H13 121.5 . .
C15 C14 C13 120.4(16) . .
C15 C14 I17 120.5(12) . .
C13 C14 I17 119.0(15) . .
C14 C15 C16 118.5(15) . .
C14 C15 H15 120.8 . .
C16 C15 H15 120.8 . .
N11 C16 C15 122.7(17) . .
N11 C16 H16 118.7 . .
C15 C16 H16 118.7 . .
C26 N21 C22 118.3(14) . .
C26 N21 Mn1 123.8(11) . .
C22 N21 Mn1 117.0(10) . .
C23 C22 N21 124.5(16) . .
C23 C22 H22 117.7 . .
N21 C22 H22 117.7 . .
C22 C23 C24 117.4(19) . .
C22 C23 H23 121.3 . .
C24 C23 H23 121.3 . .
C25 C24 C23 120.5(18) . .
C25 C24 I27 120.7(12) . .
C23 C24 I27 118.7(15) . .
C24 C25 C26 119.3(16) . .
C24 C25 H25 120.3 . .
C26 C25 H25 120.3 . .
N21 C26 C25 119.6(16) . .
N21 C26 H26 120.2 . .
C25 C26 H26 120.2 . .
C32 N31 C36 113.9(16) . .
C32 N31 Mn1 124.9(13) . .
C36 N31 Mn1 121.1(15) . .
N31 C32 C33 123(3) . .
N31 C32 H32 118.5 . .
C33 C32 H32 118.5 . .
C34 C33 C32 124(3) . .
C34 C33 H33 118.0 . .
C32 C33 H33 118.0 . .
C33 C34 C35 116.4(17) . .
C33 C34 I37 122(2) . .
C35 C34 I37 121(2) . .
C36 C35 C34 114(2) . .
C36 C35 H35 122.9 . .
C34 C35 H35 122.9 . .
N31 C36 C35 128(2) . .
N31 C36 H36 115.8 . .
C35 C36 H36 115.8 . .
C42 N41 C46 119.2(15) . .
C42 N41 Mn1 123.2(15) . .
C46 N41 Mn1 117.5(13) . .
C45 C46 N41 119(2) . .
C45 C46 H46 120.7 . .
N41 C46 H46 120.7 . .
N41 C42 C43 120(2) . .
N41 C42 H42 119.9 . .
C43 C42 H42 119.9 . .
C45 C44 C43 114(2) . .
C45 C44 I47 123.2(19) . .
C43 C44 I47 123.1(16) . .
C44 C43 C42 121(2) . .
C44 C43 H43 119.5 . .
C42 C43 H43 119.5 . .
C44 C45 C46 127(2) . .
C44 C45 H45 116.6 . .
C46 C45 H45 116.6 . .

loop_
_geom_bond_atom_site_label_1
_geom_bond_atom_site_label_2
_geom_bond_distance
_geom_bond_site_symmetry_2
Nb1 C1 2.230(19) 2_655
Nb1 C1 2.230(19) .
Nb1 C4 2.245(16) 2_655
Nb1 C4 2.245(16) .
Nb1 C2 2.266(12) 2_655
Nb1 C2 2.266(12) .
Nb1 C3 2.295(16) 2_655
Nb1 C3 2.295(16) .
C1 N1 1.17(2) .
C2 N2 1.094(19) .
C3 N3 1.14(2) .
C4 N4 1.14(2) .
N1 Mn1 2.154(12) .
N2 Mn1 2.195(15) 8_554
Mn1 N2 2.195(15) 3_645
Mn1 N31 2.307(14) .
Mn1 N21 2.316(12) .
Mn1 N11 2.321(15) .
Mn1 N41 2.323(10) .
N11 C16 1.25(2) .
N11 C12 1.42(2) .
C12 C13 1.29(3) .
C12 H12 0.9300 .
C13 C14 1.45(3) .
C13 H13 0.9300 .
C14 C15 1.25(3) .
C14 I17 2.109(16) .
C15 C16 1.50(2) .
C15 H15 0.9300 .
C16 H16 0.9300 .
N21 C26 1.29(2) .
N21 C22 1.42(2) .
C22 C23 1.25(3) .
C22 H22 0.9300 .
C23 C24 1.49(2) .
C23 H23 0.9300 .
C24 C25 1.26(3) .
C24 I27 2.12(2) .
C25 C26 1.49(3) .
C25 H25 0.9300 .
C26 H26 0.9300 .
N31 C32 1.28(2) .
N31 C36 1.34(3) .
C32 C33 1.39(3) .
C32 H32 0.9300 .
C33 C34 1.29(5) .
C33 H33 0.9300 .
C34 C35 1.45(4) .
C34 I37 2.071(18) .
C35 C36 1.36(3) .
C35 H35 0.9300 .
C36 H36 0.9300 .
N41 C42 1.21(3) .
N41 C46 1.43(3) .
I47 C44 2.04(2) .
C46 C45 1.34(3) .
C46 H46 0.9300 .
C42 C43 1.50(3) .
C42 H42 0.9300 .
C44 C45 1.30(4) .
C44 C43 1.37(4) .
C43 H43 0.9300 .
C45 H45 0.9300 .

loop_
_geom_torsion_atom_site_label_1
_geom_torsion_atom_site_label_2
_geom_torsion_atom_site_label_3
_geom_torsion_atom_site_label_4
_geom_torsion
C16 N11 C12 C13 3(3)
Mn1 N11 C12 C13 -170.7(17)
N11 C12 C13 C14 -9(3)
C12 C13 C14 C15 9(3)
C12 C13 C14 I17 -173.6(16)
C13 C14 C15 C16 -5(3)
I17 C14 C15 C16 178.4(15)
C12 N11 C16 C15 2(3)
Mn1 N11 C16 C15 176.1(15)
C14 C15 C16 N11 -1(3)
C26 N21 C22 C23 4(3)
Mn1 N21 C22 C23 173(2)
N21 C22 C23 C24 -1(4)
C22 C23 C24 C25 1(4)
C22 C23 C24 I27 -178(2)
C23 C24 C25 C26 -3(4)
I27 C24 C25 C26 176.0(18)
C22 N21 C26 C25 -6(3)
Mn1 N21 C26 C25 -174.2(16)
C24 C25 C26 N21 6(4)
C36 N31 C32 C33 -4(4)
Mn1 N31 C32 C33 174(2)
N31 C32 C33 C34 6(5)
C32 C33 C34 C35 -5(5)
C32 C33 C34 I37 171(2)
C33 C34 C35 C36 2(4)
I37 C34 C35 C36 -174.0(16)
C32 N31 C36 C35 1(3)
Mn1 N31 C36 C35 -176.8(17)
C34 C35 C36 N31 0(3)
C42 N41 C46 C45 -1(4)
Mn1 N41 C46 C45 177(2)
C46 N41 C42 C43 5(4)
Mn1 N41 C42 C43 -172.6(19)
C45 C44 C43 C42 8(4)
I47 C44 C43 C42 -176(2)
N41 C42 C43 C44 -9(4)
C43 C44 C45 C46 -3(4)
I47 C44 C45 C46 -179(2)
N41 C46 C45 C44 -1(4)
